data_4502832
loop_
_publ_author_name
'Li, Yun-Wu'
'Ma, Hong'
'Chen, Yong-Qiang'
'He, Kun-Huan'
'Li, Zuo-Xi'
'Bu, Xian-He'

_publ_section_title
;
 Structure Modulation in Zn(II)--1,4-Bis(imidazol-1-yl)benzene Frameworks
 by Varying Dicarboxylate Anions
;
_journal_issue 1
_journal_name_full 'Crystal Growth &amp; Design'
_journal_page_first 189
_journal_paper_doi 10.1021/cg200926z
_journal_volume 12
_journal_year 2012
_chemical_formula_sum 'C20 H14 N4 O4 Zn'
_chemical_formula_weight 439.74
_chemical_name_systematic
; 
 ? 
;
_space_group_IT_number 14
_symmetry_cell_setting monoclinic
_symmetry_space_group_name_Hall '-P 2ybc'
_symmetry_space_group_name_H-M 'P 1 21/c 1'
_atom_sites_solution_hydrogens geom
_atom_sites_solution_primary direct
_atom_sites_solution_secondary difmap
_audit_creation_method SHELXL-97
_cell_angle_alpha 90.00
_cell_angle_beta 117.96(2)
_cell_angle_gamma 90.00
_cell_formula_units_Z 4
_cell_length_a 10.556(2)
_cell_length_b 11.849(2)
_cell_length_c 17.512(6)
_cell_measurement_reflns_used 5288
_cell_measurement_temperature 298(2)
_cell_measurement_theta_max 27.9664
_cell_measurement_theta_min 2.1902
_cell_volume 1934.7(9)
_computing_cell_refinement 'Bruker XSCANS'
_computing_data_collection 'Bruker XSCANS'
_computing_data_reduction 'Bruker SHELXTL'
_computing_molecular_graphics 'Bruker SHELXTL'
_computing_publication_material 'Bruker SHELXTL'
_computing_structure_refinement 'SHELXL-97 (Sheldrick, 1997)'
_computing_structure_solution 'SHELXS-97 (Sheldrick, 1990)'
_diffrn_ambient_temperature 298(2)
_diffrn_measured_fraction_theta_full 0.998
_diffrn_measured_fraction_theta_max 0.998
_diffrn_measurement_device_type 'Bruker P4'
_diffrn_measurement_method '\w scans'
_diffrn_radiation_monochromator graphite
_diffrn_radiation_source 'fine-focus sealed tube'
_diffrn_radiation_type MoK\a
_diffrn_radiation_wavelength 0.71073
_diffrn_reflns_av_R_equivalents 0.0783
_diffrn_reflns_av_sigmaI/netI 0.0576
_diffrn_reflns_limit_h_max 12
_diffrn_reflns_limit_h_min -12
_diffrn_reflns_limit_k_max 14
_diffrn_reflns_limit_k_min -14
_diffrn_reflns_limit_l_max 20
_diffrn_reflns_limit_l_min -20
_diffrn_reflns_number 16218
_diffrn_reflns_theta_full 25.00
_diffrn_reflns_theta_max 25.00
_diffrn_reflns_theta_min 3.04
_exptl_absorpt_coefficient_mu 1.304
_exptl_absorpt_correction_T_max 0.7624
_exptl_absorpt_correction_T_min 0.7280
_exptl_absorpt_correction_type none
_exptl_crystal_colour Colorless
_exptl_crystal_density_diffrn 1.510
_exptl_crystal_density_method 'not measured'
_exptl_crystal_description Prism
_exptl_crystal_F_000 896
_exptl_crystal_size_max 0.26
_exptl_crystal_size_mid 0.24
_exptl_crystal_size_min 0.22
_refine_diff_density_max 0.349
_refine_diff_density_min -0.282
_refine_diff_density_rms 0.067
_refine_ls_extinction_method none
_refine_ls_goodness_of_fit_ref 1.152
_refine_ls_hydrogen_treatment constr
_refine_ls_matrix_type full
_refine_ls_number_parameters 262
_refine_ls_number_reflns 3400
_refine_ls_number_restraints 0
_refine_ls_restrained_S_all 1.152
_refine_ls_R_factor_all 0.0830
_refine_ls_R_factor_gt 0.0553
_refine_ls_shift/su_max 0.001
_refine_ls_shift/su_mean 0.000
_refine_ls_structure_factor_coef Fsqd
_refine_ls_weighting_details 'calc w=1/[\s^2^(Fo^2^)+(0.0354P)^2^+1.0022P] where P=(Fo^2^+2Fc^2^)/3'
_refine_ls_weighting_scheme calc
_refine_ls_wR_factor_gt 0.0982
_refine_ls_wR_factor_ref 0.1067
_reflns_number_gt 2630
_reflns_number_total 3400
_reflns_threshold_expression >2sigma(I)
_cod_data_source_file cg200926z_si_002.cif
_cod_data_source_block 5
_cod_depositor_comments
;
The following automatic conversions were performed:

'_symmetry_cell_setting' value 'Monoclinic' changed to 'monoclinic'
according to /home/saulius/struct/CIF-dictionaries/cif_core.dic
dictionary named 'cif_core.dic' version 2.4.1 from 2010-06-29.

Automatic conversion script
Id: cif_fix_values 1715 2011-07-08 13:25:40Z adriana 
;
_cod_original_cell_volume 1934.7(8)
_cod_original_sg_symbol_H-M P21/c
_cod_database_code 4502832

loop_
_symmetry_equiv_pos_as_xyz
'x, y, z'
'-x, y+1/2, -z+1/2'
'-x, -y, -z'
'x, -y-1/2, z-1/2'

loop_
_atom_site_label
_atom_site_type_symbol
_atom_site_fract_x
_atom_site_fract_y
_atom_site_fract_z
_atom_site_U_iso_or_equiv
_atom_site_adp_type
_atom_site_occupancy
_atom_site_symmetry_multiplicity
_atom_site_calc_flag
_atom_site_refinement_flags
Zn1 Zn 0.87993(5) 0.54667(4) 0.73990(3) 0.03273(17) Uani 1 1 d .
O1 O 1.0736(3) 0.5116(2) 0.74850(19) 0.0464(8) Uani 1 1 d .
O2 O 1.0253(3) 0.6922(2) 0.7132(2) 0.0545(9) Uani 1 1 d .
O3 O 1.2296(3) 0.8517(2) 0.8525(2) 0.0507(8) Uani 1 1 d .
O4 O 1.2028(3) 0.9152(2) 0.7267(2) 0.0515(8) Uani 1 1 d .
N2 N 0.5844(4) 0.7784(3) 0.5648(2) 0.0423(9) Uani 1 1 d .
N1 N 0.7147(3) 0.6355(3) 0.6446(2) 0.0392(9) Uani 1 1 d .
N3 N 0.9264(4) 0.6343(3) 0.8510(2) 0.0387(9) Uani 1 1 d .
N4 N 0.9660(4) 0.7762(3) 0.9416(2) 0.0472(10) Uani 1 1 d .
C1 C 0.7122(4) 0.7451(3) 0.6291(3) 0.0411(11) Uani 1 1 d .
H1 H 0.7893 0.7934 0.6591 0.049 Uiso 1 1 calc R
C2 C 0.5825(5) 0.5965(4) 0.5862(3) 0.0610(14) Uani 1 1 d .
H2 H 0.5522 0.5220 0.5815 0.073 Uiso 1 1 calc R
C3 C 0.5017(5) 0.6834(4) 0.5359(3) 0.0635(16) Uani 1 1 d .
H3 H 0.4085 0.6789 0.4908 0.076 Uiso 1 1 calc R
C5 C 0.3993(5) 0.9187(4) 0.4884(3) 0.0620(15) Uani 1 1 d .
H5 H 0.3303 0.8644 0.4799 0.074 Uiso 1 1 calc R
C4 C 0.5411(4) 0.8913(3) 0.5310(3) 0.0395(10) Uani 1 1 d .
C6 C 0.6424(5) 0.9719(4) 0.5425(3) 0.0635(15) Uani 1 1 d .
H6 H 0.7393 0.9532 0.5709 0.076 Uiso 1 1 calc R
C7 C 0.9574(4) 0.7426(3) 0.8654(3) 0.0399(10) Uani 1 1 d .
H7 H 0.9716 0.7901 0.8278 0.048 Uiso 1 1 calc R
C8 C 0.9145(6) 0.5958(4) 0.9217(3) 0.0675(16) Uani 1 1 d .
H8 H 0.8928 0.5220 0.9296 0.081 Uiso 1 1 calc R
C9 C 0.9392(7) 0.6821(4) 0.9778(3) 0.0789(19) Uani 1 1 d .
H9 H 0.9383 0.6784 1.0306 0.095 Uiso 1 1 calc R
C11 C 1.0854(5) 0.9581(4) 0.9655(3) 0.0516(12) Uani 1 1 d .
H11 H 1.1420 0.9298 0.9422 0.062 Uiso 1 1 calc R
C10 C 0.9858(5) 0.8900(3) 0.9730(3) 0.0427(11) Uani 1 1 d .
C12 C 0.9000(5) 0.9311(4) 1.0070(3) 0.0536(13) Uani 1 1 d .
H12 H 0.8329 0.8844 1.0114 0.064 Uiso 1 1 calc R
C13 C 1.1110(5) 0.6114(4) 0.7374(3) 0.0411(11) Uani 1 1 d .
C14 C 1.2625(4) 0.6304(3) 0.7554(3) 0.0380(10) Uani 1 1 d .
C15 C 1.3502(5) 0.5419(4) 0.7558(3) 0.0627(15) Uani 1 1 d .
H15 H 1.3130 0.4691 0.7433 0.075 Uiso 1 1 calc R
C16 C 1.4904(6) 0.5599(4) 0.7743(4) 0.089(2) Uani 1 1 d .
H16 H 1.5472 0.4999 0.7743 0.107 Uiso 1 1 calc R
C17 C 1.5462(6) 0.6679(5) 0.7929(5) 0.089(2) Uani 1 1 d .
H17 H 1.6404 0.6807 0.8043 0.106 Uiso 1 1 calc R
C18 C 1.4633(5) 0.7568(4) 0.7945(4) 0.0601(14) Uani 1 1 d .
H18 H 1.5025 0.8289 0.8080 0.072 Uiso 1 1 calc R
C19 C 1.3210(4) 0.7394(3) 0.7759(3) 0.0354(10) Uani 1 1 d .
C20 C 1.2417(4) 0.8410(3) 0.7854(3) 0.0386(10) Uani 1 1 d .

loop_
_atom_site_aniso_label
_atom_site_aniso_U_11
_atom_site_aniso_U_22
_atom_site_aniso_U_33
_atom_site_aniso_U_23
_atom_site_aniso_U_13
_atom_site_aniso_U_12
Zn1 0.0323(3) 0.0249(3) 0.0365(3) -0.0018(2) 0.0125(2) 0.0018(2)
O1 0.0446(18) 0.0363(17) 0.064(2) -0.0117(14) 0.0300(17) -0.0092(14)
O2 0.0342(18) 0.048(2) 0.076(2) -0.0104(17) 0.0217(17) -0.0014(15)
O3 0.0397(18) 0.062(2) 0.048(2) -0.0135(16) 0.0187(16) 0.0051(15)
O4 0.060(2) 0.0320(17) 0.070(2) 0.0091(16) 0.0359(18) 0.0100(15)
N2 0.039(2) 0.0255(19) 0.044(2) -0.0007(16) 0.0036(18) 0.0018(16)
N1 0.038(2) 0.0264(19) 0.042(2) 0.0029(16) 0.0094(18) 0.0018(15)
N3 0.047(2) 0.0259(19) 0.042(2) -0.0078(16) 0.0197(18) 0.0010(16)
N4 0.081(3) 0.028(2) 0.045(2) -0.0073(17) 0.040(2) 0.0015(19)
C1 0.034(3) 0.035(3) 0.044(3) 0.004(2) 0.009(2) 0.0028(19)
C2 0.048(3) 0.034(3) 0.066(3) 0.000(2) -0.002(3) -0.007(2)
C3 0.043(3) 0.034(3) 0.066(3) 0.002(2) -0.014(3) -0.004(2)
C5 0.040(3) 0.034(3) 0.084(4) 0.011(2) 0.006(3) -0.003(2)
C4 0.038(3) 0.026(2) 0.037(2) -0.0010(18) 0.003(2) 0.0042(19)
C6 0.036(3) 0.042(3) 0.088(4) 0.012(3) 0.008(3) 0.007(2)
C7 0.049(3) 0.035(3) 0.039(3) -0.0104(19) 0.023(2) -0.003(2)
C8 0.120(5) 0.028(3) 0.053(3) 0.002(2) 0.039(3) -0.003(3)
C9 0.161(6) 0.034(3) 0.060(4) -0.001(3) 0.067(4) -0.007(3)
C11 0.069(3) 0.045(3) 0.057(3) -0.014(2) 0.043(3) 0.002(3)
C10 0.066(3) 0.028(2) 0.038(2) -0.0051(19) 0.027(2) 0.006(2)
C12 0.076(4) 0.039(3) 0.061(3) -0.015(2) 0.045(3) -0.011(2)
C13 0.042(3) 0.037(3) 0.049(3) -0.015(2) 0.024(2) -0.005(2)
C14 0.037(2) 0.031(2) 0.053(3) -0.004(2) 0.027(2) 0.0011(19)
C15 0.062(3) 0.035(3) 0.108(4) -0.008(3) 0.054(3) 0.002(2)
C16 0.068(4) 0.047(4) 0.175(7) -0.009(4) 0.077(4) 0.016(3)
C17 0.054(3) 0.062(4) 0.177(7) -0.006(4) 0.077(4) 0.004(3)
C18 0.044(3) 0.037(3) 0.112(4) -0.002(3) 0.046(3) 0.000(2)
C19 0.034(2) 0.027(2) 0.050(3) 0.0023(19) 0.024(2) 0.0035(18)
C20 0.024(2) 0.030(2) 0.054(3) -0.005(2) 0.012(2) -0.0034(18)

loop_
_atom_type_symbol
_atom_type_description
_atom_type_scat_dispersion_real
_atom_type_scat_dispersion_imag
_atom_type_scat_source
C C 0.0033 0.0016 'International Tables Vol C Tables 4.2.6.8 and 6.1.1.4'
H H 0.0000 0.0000 'International Tables Vol C Tables 4.2.6.8 and 6.1.1.4'
N N 0.0061 0.0033 'International Tables Vol C Tables 4.2.6.8 and 6.1.1.4'
O O 0.0106 0.0060 'International Tables Vol C Tables 4.2.6.8 and 6.1.1.4'
Zn Zn 0.2839 1.4301 'International Tables Vol C Tables 4.2.6.8 and 6.1.1.4'

loop_
_geom_angle_atom_site_label_1
_geom_angle_atom_site_label_2
_geom_angle_atom_site_label_3
_geom_angle
_geom_angle_site_symmetry_1
_geom_angle_site_symmetry_3
O4 Zn1 O1 112.47(12) 2_746 .
O4 Zn1 N1 108.43(13) 2_746 .
O1 Zn1 N1 127.64(13) . .
O4 Zn1 N3 93.44(13) 2_746 .
O1 Zn1 N3 104.45(13) . .
N1 Zn1 N3 104.26(13) . .
O4 Zn1 O2 169.58(11) 2_746 .
O1 Zn1 O2 57.77(11) . .
N1 Zn1 O2 81.71(12) . .
N3 Zn1 O2 86.16(12) . .
O4 Zn1 C13 141.48(13) 2_746 .
O1 Zn1 C13 29.58(12) . .
N1 Zn1 C13 106.48(14) . .
N3 Zn1 C13 93.33(13) . .
O2 Zn1 C13 28.41(11) . .
C13 O1 Zn1 99.8(2) . .
C13 O2 Zn1 79.5(2) . .
C20 O4 Zn1 108.9(3) . 2_756
C1 N2 C3 106.5(3) . .
C1 N2 C4 127.7(3) . .
C3 N2 C4 125.8(3) . .
C1 N1 C2 105.2(3) . .
C1 N1 Zn1 126.7(3) . .
C2 N1 Zn1 128.0(3) . .
C7 N3 C8 105.7(3) . .
C7 N3 Zn1 126.9(3) . .
C8 N3 Zn1 127.0(3) . .
C7 N4 C9 106.4(4) . .
C7 N4 C10 125.7(3) . .
C9 N4 C10 127.6(4) . .
N1 C1 N2 112.0(4) . .
N1 C1 H1 124.0 . .
N2 C1 H1 124.0 . .
C3 C2 N1 109.8(4) . .
C3 C2 H2 125.1 . .
N1 C2 H2 125.1 . .
C2 C3 N2 106.5(4) . .
C2 C3 H3 126.7 . .
N2 C3 H3 126.7 . .
C4 C5 C6 120.0(4) . 3_676
C4 C5 H5 120.0 . .
C6 C5 H5 120.0 3_676 .
C5 C4 C6 119.6(4) . .
C5 C4 N2 120.0(4) . .
C6 C4 N2 120.4(4) . .
C4 C6 C5 120.4(4) . 3_676
C4 C6 H6 119.8 . .
C5 C6 H6 119.8 3_676 .
N3 C7 N4 111.7(4) . .
N3 C7 H7 124.2 . .
N4 C7 H7 124.2 . .
C9 C8 N3 109.4(4) . .
C9 C8 H8 125.3 . .
N3 C8 H8 125.3 . .
C8 C9 N4 106.8(4) . .
C8 C9 H9 126.6 . .
N4 C9 H9 126.6 . .
C10 C11 C12 119.2(4) . 3_777
C10 C11 H11 120.4 . .
C12 C11 H11 120.4 3_777 .
C11 C10 C12 121.1(4) . .
C11 C10 N4 119.6(4) . .
C12 C10 N4 119.2(4) . .
C11 C12 C10 119.7(4) 3_777 .
C11 C12 H12 120.1 3_777 .
C10 C12 H12 120.1 . .
O2 C13 O1 122.0(4) . .
O2 C13 C14 119.4(4) . .
O1 C13 C14 118.6(4) . .
O2 C13 Zn1 72.1(2) . .
O1 C13 Zn1 50.60(19) . .
C14 C13 Zn1 165.6(3) . .
C15 C14 C19 118.6(4) . .
C15 C14 C13 122.0(4) . .
C19 C14 C13 119.4(3) . .
C16 C15 C14 121.5(4) . .
C16 C15 H15 119.3 . .
C14 C15 H15 119.3 . .
C15 C16 C17 119.5(4) . .
C15 C16 H16 120.3 . .
C17 C16 H16 120.3 . .
C18 C17 C16 120.5(5) . .
C18 C17 H17 119.7 . .
C16 C17 H17 119.7 . .
C17 C18 C19 120.5(4) . .
C17 C18 H18 119.8 . .
C19 C18 H18 119.8 . .
C18 C19 C14 119.5(4) . .
C18 C19 C20 116.5(4) . .
C14 C19 C20 123.9(3) . .
O3 C20 O4 123.8(4) . .
O3 C20 C19 119.3(4) . .
O4 C20 C19 116.6(4) . .

loop_
_geom_bond_atom_site_label_1
_geom_bond_atom_site_label_2
_geom_bond_distance
_geom_bond_site_symmetry_2
Zn1 O4 2.002(3) 2_746
Zn1 O1 2.021(3) .
Zn1 N1 2.051(3) .
Zn1 N3 2.052(3) .
Zn1 O2 2.494(3) .
Zn1 C13 2.577(4) .
O1 C13 1.291(5) .
O2 C13 1.247(5) .
O3 C20 1.247(5) .
O4 C20 1.265(5) .
O4 Zn1 2.002(3) 2_756
N2 C1 1.349(5) .
N2 C3 1.369(5) .
N2 C4 1.448(5) .
N1 C1 1.325(5) .
N1 C2 1.367(5) .
N3 C7 1.319(5) .
N3 C8 1.378(6) .
N4 C7 1.355(5) .
N4 C9 1.375(5) .
N4 C10 1.434(5) .
C1 H1 0.9300 .
C2 C3 1.363(6) .
C2 H2 0.9300 .
C3 H3 0.9300 .
C5 C4 1.362(6) .
C5 C6 1.394(6) 3_676
C5 H5 0.9300 .
C4 C6 1.376(6) .
C6 C5 1.394(6) 3_676
C6 H6 0.9300 .
C7 H7 0.9300 .
C8 C9 1.357(6) .
C8 H8 0.9300 .
C9 H9 0.9300 .
C11 C10 1.380(6) .
C11 C12 1.382(5) 3_777
C11 H11 0.9300 .
C10 C12 1.385(6) .
C12 C11 1.382(5) 3_777
C12 H12 0.9300 .
C13 C14 1.495(5) .
C14 C15 1.396(5) .
C14 C19 1.404(5) .
C15 C16 1.376(7) .
C15 H15 0.9300 .
C16 C17 1.382(7) .
C16 H16 0.9300 .
C17 C18 1.378(6) .
C17 H17 0.9300 .
C18 C19 1.395(6) .
C18 H18 0.9300 .
C19 C20 1.519(5) .
